data_4125258
loop_
_publ_author_name
'Pfeifer, Lukas'
'Engle, Keary M.'
'Pidgeon, George W.'
'Sparkes, Hazel A.'
'Thompson, Amber L.'
'Brown, John M.'
'Gouverneur, V\'eronique'

_publ_section_title
;
 Hydrogen-Bonded Homoleptic Fluoride-Diarylurea Complexes: Structure,
 Reactivity, and Coordinating Power.
;
_journal_issue 40
_journal_name_full 'Journal of the American Chemical Society'
_journal_page_first 13314
_journal_paper_doi 10.1021/jacs.6b07501
_journal_volume 138
_journal_year 2016
_chemical_compound_source complexation
_chemical_formula_moiety 'C16 H36 N, 2(C13 H12 N2 O), F'
_chemical_formula_sum 'C42 H60 F N5 O2'
_chemical_formula_weight 685.97
_chemical_melting_point ?
_space_group_IT_number 15
_symmetry_cell_setting monoclinic
_symmetry_space_group_name_Hall '-C 2yc'
_symmetry_space_group_name_H-M 'C 1 2/c 1'
_atom_sites_solution_hydrogens difmap
_atom_sites_solution_primary direct
_audit_creation_date 13-04-15
_audit_creation_method CRYSTALS_ver_14.40
_cell_angle_alpha 90
_cell_angle_beta 121.301(2)
_cell_angle_gamma 90
_cell_formula_units_Z 8
_cell_length_a 24.0170(4)
_cell_length_b 14.3831(2)
_cell_length_c 26.8362(4)
_cell_measurement_reflns_used 28184
_cell_measurement_temperature 150
_cell_measurement_theta_max 76
_cell_measurement_theta_min 4
_cell_volume 7921.0(3)
_computing_cell_refinement 'CrysAlis, (Oxford Diffraction, 2002)'
_computing_data_collection 'SuperNova, (Oxford Diffraction, 2010)'
_computing_data_reduction 'CrysAlis, (Oxford Diffraction, 2002)'
_computing_molecular_graphics 'CAMERON (Watkin et al., 1996)'
_computing_publication_material 'CRYSTALS (Betteridge et al., 2003)'
_computing_structure_refinement 'CRYSTALS (Betteridge et al., 2003)'
_computing_structure_solution 'SIR92 (Altomare et al., 1994)'
_diffrn_ambient_temperature 150
_diffrn_measured_fraction_theta_full 0.996
_diffrn_measured_fraction_theta_max 0.996
_diffrn_measurement_device Area
_diffrn_measurement_device_type 'Oxford Diffraction SuperNova'
_diffrn_measurement_method \w
_diffrn_radiation_monochromator graphite
_diffrn_radiation_type 'Cu K\a'
_diffrn_radiation_wavelength 1.54180
_diffrn_reflns_av_R_equivalents 0.041
_diffrn_reflns_limit_h_max 29
_diffrn_reflns_limit_h_min -30
_diffrn_reflns_limit_k_max 18
_diffrn_reflns_limit_k_min -18
_diffrn_reflns_limit_l_max 33
_diffrn_reflns_limit_l_min -33
_diffrn_reflns_number 85948
_diffrn_reflns_theta_full 76.604
_diffrn_reflns_theta_max 76.604
_diffrn_reflns_theta_min 3.672
_diffrn_standards_number 0
_exptl_absorpt_coefficient_mu 0.584
_exptl_absorpt_correction_T_max 0.98
_exptl_absorpt_correction_T_min 0.76
_exptl_absorpt_correction_type multi-scan
_exptl_absorpt_process_details 'CrysAlis, (Oxford Diffraction, 2002)'
_exptl_crystal_colour clear_pale_colourless
_exptl_crystal_density_diffrn 1.150
_exptl_crystal_density_meas ?
_exptl_crystal_density_method 'not measured'
_exptl_crystal_description plate
_exptl_crystal_F_000 2976
_exptl_crystal_size_max 0.170
_exptl_crystal_size_mid 0.100
_exptl_crystal_size_min 0.030
_refine_diff_density_max 0.38
_refine_diff_density_min -0.23
_refine_ls_extinction_method None
_refine_ls_goodness_of_fit_ref 0.9715
_refine_ls_hydrogen_treatment constr
_refine_ls_matrix_type full
_refine_ls_number_parameters 452
_refine_ls_number_reflns 8277
_refine_ls_number_restraints 0
_refine_ls_R_factor_all 0.0503
_refine_ls_R_factor_gt 0.0394
_refine_ls_shift/su_max 0.0012495
_refine_ls_shift/su_mean 0.0000814
_refine_ls_structure_factor_coef Fsqd
_refine_ls_weighting_details
;
 Method= Modified Sheldrick 
 w=1/[\s^2^(F^2^) + ( 0.04P)^2^ + 4.36P] 
 ,where P=(max(Fo^2^,0) + 2Fc^2^)/3 
;
_refine_ls_weighting_scheme calc
_refine_ls_wR_factor_all 0.1002
_refine_ls_wR_factor_gt 0.0935
_refine_ls_wR_factor_ref 0.1002
_reflns_limit_h_max 25
_reflns_limit_h_min -30
_reflns_limit_k_max 18
_reflns_limit_k_min 0
_reflns_limit_l_max 33
_reflns_limit_l_min 0
_reflns_number_gt 6767
_reflns_number_total 8309
_reflns_threshold_expression I>2.0\s(I)
_oxford_diffrn_Wilson_B_factor 3.38
_oxford_diffrn_Wilson_scale 0.44
_oxford_refine_ls_r_factor_ref 0.0503
_oxford_refine_ls_scale 1.774(7)
_oxford_reflns_number_all 8277
_oxford_reflns_threshold_expression_ref I>0.0\s(I)
_oxford_structure_analysis_title 013gwp12
_cod_data_source_file ja6b07501_si_002.cif
_cod_data_source_block 2e
_cod_depositor_comments
;
The following automatic conversions were performed:

'_chemical_melting_point' value 'not measured' was changed to '?' -
the value is undefined or not given.

'_exptl_crystal_density_meas' value 'not measured' was changed to '?'
- the value is perceived as not measured.

Automatic conversion script
Id: cif_fix_values 4268 2015-11-12 08:31:59Z antanas 

 Adding full bibliography for 4125254--4125278.cif.
;
_cod_original_sg_symbol_H-M 'C 1 2/c 1 '
_cod_original_formula_sum 'C42 H60 F1 N5 O2'
_cod_database_code 4125258

loop_
_symmetry_equiv_pos_as_xyz
x,y,z
-x,-y,-z
x+1/2,y+1/2,z
-x+1/2,-y+1/2,-z
-x,y,-z+1/2
x,-y,z+1/2
-x+1/2,y+1/2,-z+1/2
x+1/2,-y+1/2,z+1/2

loop_
_atom_site_label
_atom_site_type_symbol
_atom_site_fract_x
_atom_site_fract_y
_atom_site_fract_z
_atom_site_U_iso_or_equiv
_atom_site_occupancy
_atom_site_adp_type
_atom_site_refinement_flags_posn
_atom_site_refinement_flags_adp
N41 N 1.03476(5) 0.73472(7) 0.85818(4) 0.0392 1.0000 Uani . .
C42 C 1.02487(6) 0.65164(9) 0.87930(6) 0.0385 1.0000 Uani . .
C43 C 1.00295(7) 0.57530(10) 0.84176(7) 0.0480 1.0000 Uani . .
C44 C 0.99093(7) 0.49092(11) 0.85918(8) 0.0577 1.0000 Uani . .
C45 C 1.00121(8) 0.48046(11) 0.91429(9) 0.0629 1.0000 Uani . .
C46 C 1.02315(8) 0.55564(12) 0.95156(8) 0.0606 1.0000 Uani . .
C47 C 1.03474(7) 0.64132(10) 0.93483(6) 0.0477 1.0000 Uani . .
N11 N 0.88039(5) 0.33492(7) 0.71933(5) 0.0375 1.0000 Uani . .
C12 C 0.83836(6) 0.39279(9) 0.67304(5) 0.0379 1.0000 Uani . .
C13 C 0.86518(7) 0.43681(12) 0.64390(6) 0.0543 1.0000 Uani . .
C14 C 0.82863(8) 0.49849(15) 0.59923(7) 0.0675 1.0000 Uani . .
C15 C 0.76455(8) 0.51744(13) 0.58222(7) 0.0623 1.0000 Uani . .
C16 C 0.73720(7) 0.47160(11) 0.60951(6) 0.0508 1.0000 Uani . .
C17 C 0.77327(6) 0.40927(9) 0.65443(6) 0.0409 1.0000 Uani . .
N21 N 0.92551(5) 0.25290(7) 0.80330(4) 0.0357 1.0000 Uani . .
C22 C 0.93599(6) 0.21096(8) 0.85485(5) 0.0341 1.0000 Uani . .
C23 C 0.99451(6) 0.16336(10) 0.88885(6) 0.0429 1.0000 Uani . .
C24 C 1.00812(7) 0.11970(11) 0.93989(6) 0.0491 1.0000 Uani . .
C25 C 0.96432(7) 0.12251(10) 0.95863(6) 0.0476 1.0000 Uani . .
C26 C 0.90639(7) 0.17009(10) 0.92504(6) 0.0466 1.0000 Uani . .
C27 C 0.89138(7) 0.21376(9) 0.87335(6) 0.0413 1.0000 Uani . .
N31 N 1.06748(5) 0.87996(7) 0.85359(4) 0.0379 1.0000 Uani . .
C32 C 1.09616(6) 0.96784(8) 0.86890(5) 0.0345 1.0000 Uani . .
C33 C 1.08344(6) 1.02771(9) 0.82312(6) 0.0412 1.0000 Uani . .
C34 C 1.10997(7) 1.11606(10) 0.83421(7) 0.0469 1.0000 Uani . .
C35 C 1.15031(7) 1.14627(10) 0.89060(7) 0.0487 1.0000 Uani . .
C36 C 1.16374(7) 1.08711(10) 0.93630(6) 0.0467 1.0000 Uani . .
C37 C 1.13667(6) 0.99868(9) 0.92599(5) 0.0392 1.0000 Uani . .
F1 F 1.0000 0.28985(8) 0.7500 0.0466 1.0000 Uani S T
F2 F 1.0000 0.79321(9) 0.7500 0.0619 1.0000 Uani S T
C1 C 0.87125(6) 0.29946(8) 0.76168(5) 0.0329 1.0000 Uani . .
O1 O 0.82058(4) 0.30746(6) 0.76237(4) 0.0407 1.0000 Uani . .
O2 O 1.09254(5) 0.82053(6) 0.94232(4) 0.0432 1.0000 Uani . .
C2 C 1.06731(6) 0.81250(8) 0.88963(5) 0.0338 1.0000 Uani . .
N51 N 0.77850(5) 0.55536(7) 0.81745(4) 0.0340 1.0000 Uani . .
C52 C 0.81715(6) 0.56423(9) 0.78741(6) 0.0378 1.0000 Uani . .
C53 C 0.79836(7) 0.64452(10) 0.74523(6) 0.0466 1.0000 Uani . .
C54 C 0.84927(8) 0.65586(12) 0.72840(8) 0.0577 1.0000 Uani . .
C55 C 0.83130(11) 0.72829(15) 0.68201(10) 0.0833 1.0000 Uani . .
C56 C 0.78883(6) 0.63895(9) 0.85598(6) 0.0405 1.0000 Uani . .
C57 C 0.85969(7) 0.65794(12) 0.90263(7) 0.0545 1.0000 Uani . .
C58 C 0.86542(9) 0.72641(12) 0.94829(7) 0.0632 1.0000 Uani . .
C59 C 0.84669(10) 0.68536(14) 0.98947(8) 0.0709 1.0000 Uani . .
C60 C 0.70573(6) 0.54965(9) 0.77308(5) 0.0350 1.0000 Uani . .
C61 C 0.68485(6) 0.47233(10) 0.72864(6) 0.0452 1.0000 Uani . .
C62 C 0.61219(7) 0.46399(11) 0.69106(7) 0.0507 1.0000 Uani . .
C63 C 0.58944(8) 0.39234(13) 0.64376(7) 0.0642 1.0000 Uani . .
C64 C 0.80229(6) 0.46683(8) 0.85358(5) 0.0360 1.0000 Uani . .
C65 C 0.77300(7) 0.44580(9) 0.89054(6) 0.0409 1.0000 Uani . .
C66 C 0.80406(7) 0.35822(11) 0.92604(6) 0.0478 1.0000 Uani . .
C67 C 0.77642(9) 0.33105(12) 0.96358(7) 0.0559 1.0000 Uani . .
H211 H 0.9579 0.2530 0.7981 0.0440 1.0000 Uiso R .
H231 H 1.0244 0.1620 0.8760 0.0516 1.0000 Uiso R .
H241 H 1.0486 0.0879 0.9624 0.0596 1.0000 Uiso R .
H251 H 0.9739 0.0929 0.9947 0.0575 1.0000 Uiso R .
H261 H 0.8767 0.1735 0.9379 0.0557 1.0000 Uiso R .
H271 H 0.8521 0.2443 0.8507 0.0500 1.0000 Uiso R .
H111 H 0.9187 0.3254 0.7245 0.0456 1.0000 Uiso R .
H131 H 0.9093 0.4253 0.6563 0.0639 1.0000 Uiso R .
H141 H 0.8483 0.5288 0.5806 0.0810 1.0000 Uiso R .
H151 H 0.7394 0.5618 0.5526 0.0733 1.0000 Uiso R .
H161 H 0.6929 0.4827 0.5972 0.0609 1.0000 Uiso R .
H171 H 0.7549 0.3787 0.6732 0.0485 1.0000 Uiso R .
H411 H 1.0202 0.7384 0.8204 0.0484 1.0000 Uiso R .
H431 H 0.9958 0.5839 0.8026 0.0581 1.0000 Uiso R .
H441 H 0.9763 0.4397 0.8336 0.0687 1.0000 Uiso R .
H451 H 0.9939 0.4222 0.9260 0.0749 1.0000 Uiso R .
H461 H 1.0320 0.5492 0.9901 0.0727 1.0000 Uiso R .
H471 H 1.0502 0.6922 0.9605 0.0565 1.0000 Uiso R .
H311 H 1.0462 0.8652 0.8151 0.0459 1.0000 Uiso R .
H331 H 1.0542 1.0053 0.7827 0.0479 1.0000 Uiso R .
H341 H 1.0990 1.1557 0.8013 0.0564 1.0000 Uiso R .
H351 H 1.1682 1.2078 0.8977 0.0588 1.0000 Uiso R .
H361 H 1.1920 1.1067 0.9757 0.0552 1.0000 Uiso R .
H371 H 1.1459 0.9593 0.9582 0.0469 1.0000 Uiso R .
H522 H 0.8620 0.5715 0.8188 0.0436 1.0000 Uiso R .
H521 H 0.8118 0.5047 0.7667 0.0442 1.0000 Uiso R .
H532 H 0.7942 0.7010 0.7619 0.0532 1.0000 Uiso R .
H531 H 0.7563 0.6316 0.7098 0.0549 1.0000 Uiso R .
H541 H 0.8904 0.6796 0.7645 0.0712 1.0000 Uiso R .
H542 H 0.8585 0.5983 0.7135 0.0692 1.0000 Uiso R .
H551 H 0.8651 0.7354 0.6720 0.1253 1.0000 Uiso R .
H553 H 0.8221 0.7892 0.6952 0.1248 1.0000 Uiso R .
H552 H 0.7900 0.7066 0.6454 0.1252 1.0000 Uiso R .
H561 H 0.7630 0.6268 0.8743 0.0471 1.0000 Uiso R .
H562 H 0.7699 0.6918 0.8296 0.0479 1.0000 Uiso R .
H572 H 0.8808 0.6002 0.9229 0.0645 1.0000 Uiso R .
H571 H 0.8816 0.6830 0.8833 0.0647 1.0000 Uiso R .
H581 H 0.9117 0.7463 0.9723 0.0760 1.0000 Uiso R .
H582 H 0.8395 0.7818 0.9287 0.0766 1.0000 Uiso R .
H592 H 0.8554 0.7302 1.0199 0.1056 1.0000 Uiso R .
H591 H 0.8725 0.6292 1.0077 0.1061 1.0000 Uiso R .
H593 H 0.8007 0.6693 0.9684 0.1052 1.0000 Uiso R .
H602 H 0.6929 0.6086 0.7538 0.0414 1.0000 Uiso R .
H601 H 0.6852 0.5434 0.7956 0.0405 1.0000 Uiso R .
H611 H 0.7035 0.4161 0.7472 0.0584 1.0000 Uiso R .
H612 H 0.7012 0.4875 0.7026 0.0582 1.0000 Uiso R .
H622 H 0.5973 0.4450 0.7170 0.0646 1.0000 Uiso R .
H621 H 0.5914 0.5228 0.6769 0.0656 1.0000 Uiso R .
H631 H 0.5424 0.3901 0.6195 0.0949 1.0000 Uiso R .
H633 H 0.6062 0.3320 0.6599 0.0980 1.0000 Uiso R .
H632 H 0.6067 0.4059 0.6192 0.0974 1.0000 Uiso R .
H641 H 0.8491 0.4724 0.8780 0.0421 1.0000 Uiso R .
H642 H 0.7936 0.4160 0.8262 0.0418 1.0000 Uiso R .
H652 H 0.7807 0.4959 0.9173 0.0515 1.0000 Uiso R .
H651 H 0.7264 0.4364 0.8664 0.0483 1.0000 Uiso R .
H661 H 0.8520 0.3663 0.9496 0.0586 1.0000 Uiso R .
H662 H 0.7948 0.3080 0.8978 0.0569 1.0000 Uiso R .
H672 H 0.7823 0.3804 0.9896 0.0845 1.0000 Uiso R .
H671 H 0.7983 0.2762 0.9863 0.0832 1.0000 Uiso R .
H673 H 0.7299 0.3165 0.9376 0.0813 1.0000 Uiso R .

loop_
_atom_site_aniso_label
_atom_site_aniso_U_11
_atom_site_aniso_U_22
_atom_site_aniso_U_33
_atom_site_aniso_U_23
_atom_site_aniso_U_13
_atom_site_aniso_U_12
N41 0.0460(6) 0.0379(6) 0.0303(5) 0.0005(4) 0.0175(4) 0.0020(5)
C42 0.0305(6) 0.0376(6) 0.0415(6) 0.0030(5) 0.0146(5) 0.0042(5)
C43 0.0386(7) 0.0440(7) 0.0546(8) -0.0046(6) 0.0196(6) 0.0035(6)
C44 0.0408(7) 0.0393(8) 0.0835(11) -0.0082(7) 0.0255(8) -0.0006(6)
C45 0.0469(8) 0.0449(8) 0.0891(12) 0.0127(8) 0.0299(8) -0.0044(7)
C46 0.0565(9) 0.0595(10) 0.0613(9) 0.0122(8) 0.0275(8) -0.0118(8)
C47 0.0474(8) 0.0463(8) 0.0450(7) 0.0040(6) 0.0210(6) -0.0069(6)
N11 0.0387(5) 0.0377(5) 0.0476(6) -0.0011(4) 0.0306(5) -0.0008(4)
C12 0.0410(6) 0.0395(6) 0.0385(6) -0.0071(5) 0.0244(5) -0.0071(5)
C13 0.0454(8) 0.0749(11) 0.0488(8) 0.0096(7) 0.0289(7) -0.0052(7)
C14 0.0563(9) 0.0973(14) 0.0500(8) 0.0201(9) 0.0284(7) -0.0112(9)
C15 0.0546(9) 0.0809(12) 0.0407(7) 0.0154(8) 0.0172(7) -0.0060(8)
C16 0.0420(7) 0.0640(9) 0.0421(7) 0.0022(6) 0.0188(6) -0.0035(7)
C17 0.0425(7) 0.0439(7) 0.0414(6) -0.0035(5) 0.0253(6) -0.0052(5)
N21 0.0343(5) 0.0381(5) 0.0438(5) -0.0037(4) 0.0266(5) -0.0010(4)
C22 0.0361(6) 0.0311(6) 0.0389(6) -0.0085(5) 0.0220(5) -0.0038(5)
C23 0.0334(6) 0.0533(8) 0.0437(7) -0.0084(6) 0.0211(5) -0.0003(6)
C24 0.0396(7) 0.0585(9) 0.0423(7) -0.0015(6) 0.0163(6) 0.0072(6)
C25 0.0529(8) 0.0485(8) 0.0413(7) 0.0023(6) 0.0244(6) 0.0058(6)
C26 0.0532(8) 0.0473(7) 0.0521(8) 0.0057(6) 0.0363(7) 0.0083(6)
C27 0.0441(7) 0.0402(7) 0.0495(7) 0.0040(5) 0.0313(6) 0.0094(5)
N31 0.0462(6) 0.0387(6) 0.0284(5) 0.0026(4) 0.0191(4) 0.0026(4)
C32 0.0348(6) 0.0366(6) 0.0373(6) 0.0050(5) 0.0224(5) 0.0080(5)
C33 0.0433(7) 0.0471(7) 0.0410(6) 0.0108(5) 0.0274(6) 0.0101(6)
C34 0.0537(8) 0.0442(7) 0.0585(8) 0.0171(6) 0.0401(7) 0.0131(6)
C35 0.0516(8) 0.0370(7) 0.0708(9) 0.0054(6) 0.0412(7) 0.0032(6)
C36 0.0459(7) 0.0433(7) 0.0512(8) -0.0010(6) 0.0255(6) 0.0003(6)
C37 0.0407(6) 0.0385(6) 0.0385(6) 0.0048(5) 0.0207(5) 0.0049(5)
F1 0.0383(5) 0.0565(7) 0.0542(6) 0.0000 0.0305(5) 0.0000
F2 0.0894(10) 0.0539(7) 0.0282(5) 0.0000 0.0207(6) 0.0000
C1 0.0366(6) 0.0281(5) 0.0408(6) -0.0088(5) 0.0249(5) -0.0054(5)
O1 0.0368(4) 0.0486(5) 0.0470(5) 0.0033(4) 0.0289(4) 0.0027(4)
O2 0.0537(5) 0.0441(5) 0.0288(4) 0.0016(4) 0.0192(4) -0.0054(4)
C2 0.0349(6) 0.0368(6) 0.0306(5) 0.0029(5) 0.0176(5) 0.0051(5)
N51 0.0327(5) 0.0331(5) 0.0384(5) 0.0018(4) 0.0201(4) 0.0042(4)
C52 0.0332(6) 0.0416(7) 0.0424(6) 0.0042(5) 0.0223(5) 0.0035(5)
C53 0.0431(7) 0.0473(8) 0.0530(8) 0.0131(6) 0.0276(6) 0.0067(6)
C54 0.0489(8) 0.0631(10) 0.0675(10) 0.0237(8) 0.0346(8) 0.0074(7)
C55 0.0808(13) 0.0849(14) 0.1016(15) 0.0465(12) 0.0595(12) 0.0161(11)
C56 0.0425(7) 0.0344(6) 0.0453(7) -0.0033(5) 0.0234(6) 0.0009(5)
C57 0.0457(8) 0.0558(9) 0.0569(8) -0.0123(7) 0.0232(7) -0.0086(7)
C58 0.0662(10) 0.0465(8) 0.0594(9) -0.0131(7) 0.0204(8) -0.0059(7)
C59 0.0756(12) 0.0744(12) 0.0541(9) -0.0189(9) 0.0277(9) -0.0010(9)
C60 0.0315(6) 0.0356(6) 0.0403(6) 0.0033(5) 0.0202(5) 0.0054(5)
C61 0.0374(7) 0.0454(7) 0.0505(7) -0.0072(6) 0.0212(6) 0.0018(6)
C62 0.0399(7) 0.0534(8) 0.0529(8) -0.0052(7) 0.0200(6) -0.0004(6)
C63 0.0541(9) 0.0746(11) 0.0603(9) -0.0169(8) 0.0273(8) -0.0217(8)
C64 0.0361(6) 0.0350(6) 0.0378(6) 0.0037(5) 0.0198(5) 0.0070(5)
C65 0.0508(7) 0.0368(6) 0.0438(7) 0.0020(5) 0.0307(6) 0.0065(6)
C66 0.0455(7) 0.0536(8) 0.0473(7) 0.0138(6) 0.0263(6) 0.0101(6)
C67 0.0715(10) 0.0573(9) 0.0494(8) 0.0129(7) 0.0388(8) 0.0110(8)

loop_
_atom_type_symbol
_atom_type_scat_dispersion_real
_atom_type_scat_dispersion_imag
_atom_type_scat_Cromer_Mann_a1
_atom_type_scat_Cromer_Mann_b1
_atom_type_scat_Cromer_Mann_a2
_atom_type_scat_Cromer_Mann_b2
_atom_type_scat_Cromer_Mann_a3
_atom_type_scat_Cromer_Mann_b3
_atom_type_scat_Cromer_Mann_a4
_atom_type_scat_Cromer_Mann_b4
_atom_type_scat_Cromer_Mann_c
_atom_type_scat_source
C 0.0181 0.0091 2.3100 20.8439 1.0200 10.2075 1.5886 0.5687 0.8650 51.6512 0.2156 'International Tables Vol C 4.2.6.8 and 6.1.1.4'
H 0.0000 0.0000 0.4930 10.5109 0.3229 26.1257 0.1402 3.1424 0.0408 57.7998 0.0030 'International Tables Vol C 4.2.6.8 and 6.1.1.4'
N 0.0311 0.0180 12.2126 0.0057 3.1322 9.8933 2.0125 28.9975 1.1663 0.5826 -11.5290 'International Tables Vol C 4.2.6.8 and 6.1.1.4'
O 0.0492 0.0322 3.0485 13.2771 2.2868 5.7011 1.5463 0.3239 0.8670 32.9089 0.2508 'International Tables Vol C 4.2.6.8 and 6.1.1.4'
F 0.0727 0.0534 3.5392 10.2825 2.6412 4.2944 1.5170 0.2615 1.0243 26.1476 0.2776 'International Tables Vol C 4.2.6.8 and 6.1.1.4'

loop_
_geom_angle_atom_site_label_1
_geom_angle_atom_site_label_2
_geom_angle_atom_site_label_3
_geom_angle
_geom_angle_publ_flag
C42 N41 C2 127.61(10) yes
C42 N41 H411 117.9 no
C2 N41 H411 114.4 no
N41 C42 C43 117.43(12) yes
N41 C42 C47 123.85(12) yes
C43 C42 C47 118.72(13) yes
C42 C43 C44 120.84(15) yes
C42 C43 H431 117.7 no
C44 C43 H431 121.4 no
C43 C44 C45 120.46(15) yes
C43 C44 H441 120.3 no
C45 C44 H441 119.3 no
C44 C45 C46 118.81(15) yes
C44 C45 H451 119.6 no
C46 C45 H451 121.6 no
C45 C46 C47 121.81(16) yes
C45 C46 H461 120.0 no
C47 C46 H461 118.1 no
C42 C47 C46 119.35(14) yes
C42 C47 H471 119.1 no
C46 C47 H471 121.5 no
C12 N11 C1 127.53(10) yes
C12 N11 H111 116.9 no
C1 N11 H111 115.1 no
N11 C12 C13 115.95(12) yes
N11 C12 C17 125.33(11) yes
C13 C12 C17 118.72(13) yes
C12 C13 C14 120.53(14) yes
C12 C13 H131 118.8 no
C14 C13 H131 120.6 no
C13 C14 C15 120.61(14) yes
C13 C14 H141 119.0 no
C15 C14 H141 120.4 no
C14 C15 C16 118.99(15) yes
C14 C15 H151 121.3 no
C16 C15 H151 119.7 no
C15 C16 C17 121.06(14) yes
C15 C16 H161 119.5 no
C17 C16 H161 119.5 no
C12 C17 C16 120.00(12) yes
C12 C17 H171 118.9 no
C16 C17 H171 121.1 no
C22 N21 C1 128.24(10) yes
C22 N21 H211 116.6 no
C1 N21 H211 115.1 no
N21 C22 C23 117.29(11) yes
N21 C22 C27 123.99(11) yes
C23 C22 C27 118.72(12) yes
C22 C23 C24 120.68(12) yes
C22 C23 H231 118.1 no
C24 C23 H231 121.3 no
C23 C24 C25 120.95(13) yes
C23 C24 H241 118.9 no
C25 C24 H241 120.2 no
C24 C25 C26 118.38(13) yes
C24 C25 H251 121.4 no
C26 C25 H251 120.3 no
C25 C26 C27 121.73(13) yes
C25 C26 H261 119.0 no
C27 C26 H261 119.3 no
C22 C27 C26 119.55(12) yes
C22 C27 H271 119.2 no
C26 C27 H271 121.2 no
C32 N31 C2 127.97(10) yes
C32 N31 H311 116.5 no
C2 N31 H311 115.5 no
N31 C32 C33 116.76(11) yes
N31 C32 C37 124.60(11) yes
C33 C32 C37 118.63(12) yes
C32 C33 C34 120.74(13) yes
C32 C33 H331 118.0 no
C34 C33 H331 121.3 no
C33 C34 C35 120.60(13) yes
C33 C34 H341 118.0 no
C35 C34 H341 121.4 no
C34 C35 C36 119.11(13) yes
C34 C35 H351 119.8 no
C36 C35 H351 121.1 no
C35 C36 C37 121.07(14) yes
C35 C36 H361 120.3 no
C37 C36 H361 118.6 no
C32 C37 C36 119.84(12) yes
C32 C37 H371 120.4 no
C36 C37 H371 119.8 no
N21 C1 N11 111.41(10) yes
N21 C1 O1 124.15(11) yes
N11 C1 O1 124.44(12) yes
N41 C2 N31 110.61(10) yes
N41 C2 O2 124.76(11) yes
N31 C2 O2 124.64(12) yes
C52 N51 C56 111.47(10) yes
C52 N51 C60 111.06(9) yes
C56 N51 C60 106.86(9) yes
C52 N51 C64 106.14(9) yes
C56 N51 C64 110.75(9) yes
C60 N51 C64 110.60(9) yes
N51 C52 C53 115.75(10) yes
N51 C52 H522 104.9 no
C53 C52 H522 109.5 no
N51 C52 H521 106.7 no
C53 C52 H521 109.8 no
H522 C52 H521 110.0 no
C52 C53 C54 109.38(11) yes
C52 C53 H532 111.1 no
C54 C53 H532 110.1 no
C52 C53 H531 109.7 no
C54 C53 H531 108.4 no
H532 C53 H531 108.1 no
C53 C54 C55 113.07(14) yes
C53 C54 H541 106.7 no
C55 C54 H541 105.9 no
C53 C54 H542 114.4 no
C55 C54 H542 105.8 no
H541 C54 H542 110.7 no
C54 C55 H551 112.1 no
C54 C55 H553 109.3 no
H551 C55 H553 111.6 no
C54 C55 H552 107.7 no
H551 C55 H552 107.2 no
H553 C55 H552 108.8 no
N51 C56 C57 114.73(11) yes
N51 C56 H561 106.0 no
C57 C56 H561 110.2 no
N51 C56 H562 105.8 no
C57 C56 H562 110.9 no
H561 C56 H562 108.8 no
C56 C57 C58 111.87(13) yes
C56 C57 H572 109.8 no
C58 C57 H572 107.4 no
C56 C57 H571 108.0 no
C58 C57 H571 109.8 no
H572 C57 H571 110.0 no
C57 C58 C59 113.51(14) yes
C57 C58 H581 108.1 no
C59 C58 H581 107.2 no
C57 C58 H582 109.1 no
C59 C58 H582 111.3 no
H581 C58 H582 107.4 no
C58 C59 H592 109.7 no
C58 C59 H591 109.6 no
H592 C59 H591 108.8 no
C58 C59 H593 110.3 no
H592 C59 H593 109.2 no
H591 C59 H593 109.1 no
N51 C60 C61 115.59(10) yes
N51 C60 H602 107.0 no
C61 C60 H602 110.1 no
N51 C60 H601 105.6 no
C61 C60 H601 111.0 no
H602 C60 H601 107.1 no
C60 C61 C62 112.47(11) yes
C60 C61 H611 110.2 no
C62 C61 H611 111.0 no
C60 C61 H612 107.7 no
C62 C61 H612 107.1 no
H611 C61 H612 108.2 no
C61 C62 C63 114.13(13) yes
C61 C62 H622 105.8 no
C63 C62 H622 107.8 no
C61 C62 H621 112.5 no
C63 C62 H621 112.7 no
H622 C62 H621 103.0 no
C62 C63 H631 112.1 no
C62 C63 H633 110.9 no
H631 C63 H633 110.1 no
C62 C63 H632 110.1 no
H631 C63 H632 108.2 no
H633 C63 H632 105.1 no
N51 C64 C65 115.86(10) yes
N51 C64 H641 106.4 no
C65 C64 H641 110.1 no
N51 C64 H642 106.4 no
C65 C64 H642 110.6 no
H641 C64 H642 106.9 no
C64 C65 C66 109.39(10) yes
C64 C65 H652 111.3 no
C66 C65 H652 108.1 no
C64 C65 H651 111.0 no
C66 C65 H651 108.9 no
H652 C65 H651 108.1 no
C65 C66 C67 112.82(12) yes
C65 C66 H661 109.3 no
C67 C66 H661 111.8 no
C65 C66 H662 106.5 no
C67 C66 H662 108.6 no
H661 C66 H662 107.5 no
C66 C67 H672 110.2 no
C66 C67 H671 110.3 no
H672 C67 H671 108.7 no
C66 C67 H673 108.1 no
H672 C67 H673 111.1 no
H671 C67 H673 108.5 no

loop_
_geom_bond_atom_site_label_1
_geom_bond_atom_site_label_2
_geom_bond_distance
_geom_bond_publ_flag
N41 C42 1.3948(16) yes
N41 C2 1.3746(16) yes
N41 H411 0.886 no
C42 C43 1.3953(19) yes
C42 C47 1.3899(19) yes
C43 C44 1.384(2) yes
C43 H431 0.979 no
C44 C45 1.375(3) yes
C44 H441 0.942 no
C45 C46 1.378(2) yes
C45 H451 0.942 no
C46 C47 1.388(2) yes
C46 H461 0.946 no
C47 H471 0.940 no
N11 C12 1.3973(17) yes
N11 C1 1.3635(15) yes
N11 H111 0.868 no
C12 C13 1.3966(18) yes
C12 C17 1.3921(18) yes
C13 C14 1.379(2) yes
C13 H131 0.946 no
C14 C15 1.386(2) yes
C14 H141 0.952 no
C15 C16 1.379(2) yes
C15 H151 0.951 no
C16 C17 1.386(2) yes
C16 H161 0.950 no
C17 H171 0.934 no
N21 C22 1.4070(16) yes
N21 C1 1.3718(16) yes
N21 H211 0.859 no
C22 C23 1.3943(18) yes
C22 C27 1.3960(17) yes
C23 C24 1.383(2) yes
C23 H231 0.944 no
C24 C25 1.382(2) yes
C24 H241 0.954 no
C25 C26 1.383(2) yes
C25 H251 0.970 no
C26 C27 1.3889(19) yes
C26 H261 0.942 no
C27 H271 0.925 no
N31 C32 1.3953(16) yes
N31 C2 1.3715(15) yes
N31 H311 0.908 no
C32 C33 1.3978(17) yes
C32 C37 1.3936(17) yes
C33 C34 1.383(2) yes
C33 H331 0.991 no
C34 C35 1.376(2) yes
C34 H341 0.966 no
C35 C36 1.386(2) yes
C35 H351 0.960 no
C36 C37 1.3893(19) yes
C36 H361 0.955 no
C37 H371 0.958 no
C1 O1 1.2320(14) yes
O2 C2 1.2205(14) yes
N51 C52 1.5185(15) yes
N51 C56 1.5197(15) yes
N51 C60 1.5221(15) yes
N51 C64 1.5207(15) yes
C52 C53 1.5124(18) yes
C52 H522 0.968 no
C52 H521 0.992 no
C53 C54 1.516(2) yes
C53 H532 0.957 no
C53 H531 0.981 no
C54 C55 1.504(2) yes
C54 H541 1.018 no
C54 H542 0.993 no
C55 H551 0.986 no
C55 H553 1.011 no
C55 H552 1.017 no
C56 C57 1.5245(19) yes
C56 H561 0.987 no
C56 H562 0.976 no
C57 C58 1.522(2) yes
C57 H572 0.978 no
C57 H571 0.979 no
C58 C59 1.513(3) yes
C58 H581 0.994 no
C58 H582 0.979 no
C59 H592 0.974 no
C59 H591 0.980 no
C59 H593 0.972 no
C60 C61 1.5131(18) yes
C60 H602 0.957 no
C60 H601 0.962 no
C61 C62 1.4995(18) yes
C61 H611 0.934 no
C61 H612 0.987 no
C62 C63 1.500(2) yes
C62 H622 0.972 no
C62 H621 0.955 no
C63 H631 0.968 no
C63 H633 0.959 no
C63 H632 0.964 no
C64 C65 1.5150(17) yes
C64 H641 0.967 no
C64 H642 0.979 no
C65 C66 1.5206(18) yes
C65 H652 0.965 no
C65 H651 0.968 no
C66 C67 1.5178(19) yes
C66 H661 0.992 no
C66 H662 0.985 no
C67 H672 0.954 no
C67 H671 0.968 no
C67 H673 0.984 no

loop_
_geom_hbond_atom_site_label_D
_geom_hbond_atom_site_label_H
_geom_hbond_atom_site_label_A
_geom_hbond_angle_DHA
_geom_hbond_distance_DH
_geom_hbond_distance_HA
_geom_hbond_distance_DA
_geom_hbond_publ_flag
C27 H271 O1 123.34 0.925 2.270 2.884(2) yes
C17 H171 O1 120.54 0.934 2.311 2.899(2) yes
C47 H471 O2 121.52 0.940 2.280 2.885(2) yes
C37 H371 O2 120.22 0.958 2.289 2.892(2) yes
